data_7203629
loop_
_publ_author_name
'Lu, Zhenda'
'Wen, Lili'
'Yao, Jing'
'Zhu, Huizhen'
'Meng, Qingjin'

_publ_section_title
;
 Two types of novel layer framework structures assembled from
 5-sulfosalicylic acid and lanthanide ions
;
_journal_issue 11
_journal_name_full CrystEngComm
_journal_page_first 847
_journal_paper_doi 10.1039/b612147k
_journal_volume 8
_journal_year 2006
_chemical_formula_moiety 'C7 H7 Gd O8 S, 0.5(H0.76 O0.38), 0.81(H2 O)'
_chemical_formula_sum 'C7 H9 Gd O9 S'
_chemical_formula_weight 426.45
_chemical_name_systematic
;
?
;
_space_group_IT_number 60
_symmetry_cell_setting orthorhombic
_symmetry_space_group_name_Hall '-P 2n 2ab'
_symmetry_space_group_name_H-M 'P b c n'
_atom_sites_solution_hydrogens geom
_atom_sites_solution_primary direct
_atom_sites_solution_secondary difmap
_audit_creation_method SHELXL-97
_cell_angle_alpha 90.00
_cell_angle_beta 90.00
_cell_angle_gamma 90.00
_cell_formula_units_Z 8
_cell_length_a 15.874(4)
_cell_length_b 9.161(2)
_cell_length_c 14.936(4)
_cell_measurement_reflns_used 803
_cell_measurement_temperature 293(2)
_cell_measurement_theta_max 27.59
_cell_measurement_theta_min 2.57
_cell_volume 2172.0(9)
_computing_cell_refinement SMART
_computing_data_collection 'SMART (Bruker, 2000)'
_computing_data_reduction 'SAINT (Bruker, 2000)'
_computing_molecular_graphics SHELXTL
_computing_publication_material SHELXTL
_computing_structure_refinement SHELXTL
_computing_structure_solution 'SHELXTL (Bruker, 2000)'
_diffrn_ambient_temperature 293(2)
_diffrn_measured_fraction_theta_full 0.998
_diffrn_measured_fraction_theta_max 0.998
_diffrn_radiation_monochromator graphite
_diffrn_radiation_source 'fine-focus sealed tube'
_diffrn_radiation_type MoK\a
_diffrn_radiation_wavelength 0.71073
_diffrn_reflns_av_R_equivalents 0.0536
_diffrn_reflns_av_sigmaI/netI 0.0381
_diffrn_reflns_limit_h_max 19
_diffrn_reflns_limit_h_min -13
_diffrn_reflns_limit_k_max 11
_diffrn_reflns_limit_k_min -11
_diffrn_reflns_limit_l_max 17
_diffrn_reflns_limit_l_min -18
_diffrn_reflns_number 10832
_diffrn_reflns_theta_full 25.99
_diffrn_reflns_theta_max 25.99
_diffrn_reflns_theta_min 2.57
_exptl_absorpt_coefficient_mu 6.339
_exptl_absorpt_correction_T_max 0.39
_exptl_absorpt_correction_T_min 0.29
_exptl_absorpt_correction_type multi-scan
_exptl_absorpt_process_details 'SADABS(Bruker, 2000)'
_exptl_crystal_colour colorless
_exptl_crystal_density_diffrn 2.608
_exptl_crystal_density_method 'not measured'
_exptl_crystal_description block
_exptl_crystal_F_000 1624
_exptl_crystal_size_max 0.20
_exptl_crystal_size_mid 0.18
_exptl_crystal_size_min 0.15
_refine_diff_density_max 1.160
_refine_diff_density_min -0.687
_refine_diff_density_rms 0.148
_refine_ls_extinction_method none
_refine_ls_goodness_of_fit_ref 0.836
_refine_ls_hydrogen_treatment constr
_refine_ls_matrix_type full
_refine_ls_number_parameters 168
_refine_ls_number_reflns 2138
_refine_ls_number_restraints 0
_refine_ls_restrained_S_all 0.836
_refine_ls_R_factor_all 0.0381
_refine_ls_R_factor_gt 0.0294
_refine_ls_shift/su_max 0.001
_refine_ls_shift/su_mean 0.000
_refine_ls_structure_factor_coef Fsqd
_refine_ls_weighting_details 'calc w=1/[\s^2^(Fo^2^)+(0.0693P)^2^+0.0000P] where P=(Fo^2^+2Fc^2^)/3'
_refine_ls_weighting_scheme calc
_refine_ls_wR_factor_gt 0.0816
_refine_ls_wR_factor_ref 0.0872
_reflns_number_gt 1805
_reflns_number_total 2138
_reflns_threshold_expression >2sigma(I)
_cod_data_source_file b612147k.txt
_cod_data_source_block 81
_cod_depositor_comments
;
The following automatic conversions were performed:
'_symmetry_cell_setting' value 'Orthorhombic' changed to 'orthorhombic'
according to '/home/saulius/struct/CIF-dictionaries/cif_core.dic'
dictionary named 'cif_core.dic' version 2.4.1 from 2010-06-29.

Automatic conversion script
Id: cif_fix_enum 1527 2010-12-29 10:47:43Z saulius 
;
_cod_original_cell_volume 2172.1(9)
_cod_database_code 7203629

loop_
_symmetry_equiv_pos_as_xyz
'x, y, z'
'-x+1/2, -y+1/2, z+1/2'
'-x, y, -z+1/2'
'x+1/2, -y+1/2, -z'
'-x, -y, -z'
'x-1/2, y-1/2, -z-1/2'
'x, -y, z-1/2'
'-x-1/2, y-1/2, z'

loop_
_atom_site_label
_atom_site_type_symbol
_atom_site_fract_x
_atom_site_fract_y
_atom_site_fract_z
_atom_site_U_iso_or_equiv
_atom_site_adp_type
_atom_site_occupancy
_atom_site_symmetry_multiplicity
_atom_site_calc_flag
_atom_site_refinement_flags
_atom_site_disorder_assembly
_atom_site_disorder_group
Gd1 Gd 0.272551(16) 0.44684(3) 0.356053(17) 0.01669(13) Uani 1 1 d . . .
C1 C 0.0907(3) 0.6238(6) 0.5776(3) 0.0197(11) Uani 1 1 d . . .
C2 C 0.0767(4) 0.4791(6) 0.6015(4) 0.0243(13) Uani 1 1 d . . .
H2 H 0.1191 0.4100 0.5945 0.029 Uiso 1 1 calc R . .
C3 C 0.0002(4) 0.4396(6) 0.6353(4) 0.0242(13) Uani 1 1 d . . .
H3 H -0.0086 0.3428 0.6516 0.029 Uiso 1 1 calc R . .
C4 C 0.0281(3) 0.7247(6) 0.5883(3) 0.0224(12) Uani 1 1 d . . .
H4 H 0.0385 0.8214 0.5730 0.027 Uiso 1 1 calc R . .
C5 C -0.0659(4) 0.5400(6) 0.6465(3) 0.0214(13) Uani 1 1 d . . .
C6 C -0.0504(3) 0.6866(6) 0.6212(3) 0.0193(11) Uani 1 1 d . . .
C7 C -0.1152(3) 0.8010(6) 0.6286(3) 0.0201(11) Uani 1 1 d . . .
O1 O -0.0944(3) 0.9330(4) 0.6162(3) 0.0323(10) Uani 1 1 d . . .
O2 O -0.1924(2) 0.7729(4) 0.6450(2) 0.0211(8) Uani 1 1 d . . .
O3 O -0.1383(2) 0.4938(4) 0.6787(3) 0.0238(8) Uani 1 1 d . . .
O4 O 0.2238(2) 0.5460(4) 0.4923(3) 0.0251(9) Uani 1 1 d . . .
O5 O 0.2410(2) 0.7269(5) 0.6053(3) 0.0306(10) Uani 1 1 d . . .
O6 O 0.1698(2) 0.7925(4) 0.4684(2) 0.0230(8) Uani 1 1 d . . .
O7 O 0.2915(3) 0.5305(4) 0.2067(3) 0.0328(10) Uani 1 1 d . . .
H7A H 0.2653 0.6106 0.1999 0.049 Uiso 1 1 d R . .
H7C H 0.2720 0.4672 0.1706 0.049 Uiso 1 1 d R . .
O8 O 0.3582(2) 0.2826(4) 0.2721(3) 0.0280(9) Uani 1 1 d . . .
H8A H 0.3122 0.2565 0.2478 0.042 Uiso 1 1 d R . .
H8C H 0.3628 0.2421 0.3231 0.042 Uiso 1 1 d R . .
O9 O 0.4357(5) 0.4013(8) 0.1138(5) 0.073(2) Uani 0.81 1 d P A 1
H9D H 0.4297 0.4336 0.1668 0.088 Uiso 0.81 1 d PR A 1
H9A H 0.4842 0.4244 0.0944 0.110 Uiso 0.81 1 d PR A 1
O10 O 0.5000 0.431(2) 0.2500 0.089(8) Uani 0.38 2 d SP B 2
H10D H 0.4714 0.4727 0.2907 0.133 Uiso 0.19 1 d PR B 2
H10B H 0.5001 0.3393 0.2589 0.133 Uiso 0.19 1 d PR B 2
S1 S 0.18794(8) 0.67706(14) 0.53296(8) 0.0187(3) Uani 1 1 d . . .

loop_
_atom_site_aniso_label
_atom_site_aniso_U_11
_atom_site_aniso_U_22
_atom_site_aniso_U_33
_atom_site_aniso_U_23
_atom_site_aniso_U_13
_atom_site_aniso_U_12
Gd1 0.01525(19) 0.01447(19) 0.02035(19) 0.00020(10) -0.00028(10) -0.00018(10)
C1 0.018(3) 0.019(3) 0.023(3) 0.000(2) 0.004(2) -0.001(2)
C2 0.022(3) 0.020(3) 0.032(3) 0.004(2) -0.001(3) 0.004(2)
C3 0.022(3) 0.017(3) 0.033(3) 0.008(2) -0.002(2) 0.003(2)
C4 0.026(3) 0.013(3) 0.028(3) 0.003(2) 0.002(2) 0.001(2)
C5 0.022(3) 0.021(3) 0.021(3) -0.003(2) -0.003(2) 0.002(2)
C6 0.018(3) 0.016(3) 0.024(3) -0.002(2) -0.002(2) -0.001(2)
C7 0.024(3) 0.015(3) 0.022(3) 0.000(2) 0.000(2) 0.000(2)
O1 0.020(2) 0.016(2) 0.060(3) 0.0015(19) 0.007(2) 0.0005(17)
O2 0.0142(19) 0.019(2) 0.030(2) 0.0001(15) -0.0039(15) -0.0024(16)
O3 0.0169(19) 0.0227(19) 0.032(2) 0.0040(17) -0.0002(19) -0.0025(17)
O4 0.030(2) 0.022(2) 0.024(2) -0.0003(15) 0.0085(17) 0.0036(16)
O5 0.027(2) 0.033(2) 0.033(3) -0.003(2) -0.0070(19) 0.0020(18)
O6 0.0227(19) 0.023(2) 0.0236(19) 0.0049(15) 0.0074(16) 0.0002(17)
O7 0.049(3) 0.028(2) 0.022(2) 0.0006(17) 0.001(2) 0.0094(19)
O8 0.030(2) 0.027(2) 0.027(2) 0.0036(16) 0.0040(18) 0.0061(18)
O9 0.068(5) 0.057(4) 0.094(5) -0.004(4) 0.044(5) -0.009(4)
O10 0.065(15) 0.068(16) 0.13(2) 0.000 0.031(17) 0.000
S1 0.0187(6) 0.0179(7) 0.0196(6) 0.0002(5) 0.0032(5) 0.0025(5)

loop_
_atom_type_symbol
_atom_type_description
_atom_type_scat_dispersion_real
_atom_type_scat_dispersion_imag
_atom_type_scat_source
C C 0.0033 0.0016 'International Tables Vol C Tables 4.2.6.8 and 6.1.1.4'
H H 0.0000 0.0000 'International Tables Vol C Tables 4.2.6.8 and 6.1.1.4'
O O 0.0106 0.0060 'International Tables Vol C Tables 4.2.6.8 and 6.1.1.4'
S S 0.1246 0.1234 'International Tables Vol C Tables 4.2.6.8 and 6.1.1.4'
Gd Gd -0.1653 3.9035 'International Tables Vol C Tables 4.2.6.8 and 6.1.1.4'

loop_
_geom_angle_atom_site_label_1
_geom_angle_atom_site_label_2
_geom_angle_atom_site_label_3
_geom_angle
_geom_angle_site_symmetry_1
_geom_angle_site_symmetry_3
_geom_angle_publ_flag
O3 Gd1 O4 78.23(14) 5_566 . ?
O3 Gd1 O7 80.01(15) 5_566 . ?
O4 Gd1 O7 136.62(14) . . ?
O3 Gd1 O6 131.91(13) 5_566 8_655 ?
O4 Gd1 O6 75.30(13) . 8_655 ?
O7 Gd1 O6 143.62(14) . 8_655 ?
O3 Gd1 O2 72.40(13) 5_566 5_566 ?
O4 Gd1 O2 98.97(12) . 5_566 ?
O7 Gd1 O2 109.48(13) . 5_566 ?
O6 Gd1 O2 73.03(12) 8_655 5_566 ?
O3 Gd1 O8 124.68(14) 5_566 . ?
O4 Gd1 O8 152.09(13) . . ?
O7 Gd1 O8 68.77(13) . . ?
O6 Gd1 O8 77.08(13) 8_655 . ?
O2 Gd1 O8 76.58(13) 5_566 . ?
O3 Gd1 O1 138.92(13) 5_566 4_566 ?
O4 Gd1 O1 87.90(15) . 4_566 ?
O7 Gd1 O1 84.46(16) . 4_566 ?
O6 Gd1 O1 79.25(13) 8_655 4_566 ?
O2 Gd1 O1 148.54(13) 5_566 4_566 ?
O8 Gd1 O1 83.07(14) . 4_566 ?
O3 Gd1 O2 87.91(13) 5_566 4_566 ?
O4 Gd1 O2 72.47(12) . 4_566 ?
O7 Gd1 O2 69.66(13) . 4_566 ?
O6 Gd1 O2 120.25(12) 8_655 4_566 ?
O2 Gd1 O2 159.92(7) 5_566 4_566 ?
O8 Gd1 O2 119.50(12) . 4_566 ?
O1 Gd1 O2 51.01(12) 4_566 4_566 ?
O3 Gd1 C7 113.73(14) 5_566 4_566 ?
O4 Gd1 C7 80.13(14) . 4_566 ?
O7 Gd1 C7 75.04(14) . 4_566 ?
O6 Gd1 C7 100.35(13) 8_655 4_566 ?
O2 Gd1 C7 173.28(13) 5_566 4_566 ?
O8 Gd1 C7 101.06(14) . 4_566 ?
O1 Gd1 C7 25.19(14) 4_566 4_566 ?
O2 Gd1 C7 25.84(13) 4_566 4_566 ?
O3 Gd1 H8A 105.1 5_566 . ?
O4 Gd1 H8A 157.5 . . ?
O7 Gd1 H8A 65.1 . . ?
O6 Gd1 H8A 86.8 8_655 . ?
O2 Gd1 H8A 62.2 5_566 . ?
O8 Gd1 H8A 20.1 . . ?
O1 Gd1 H8A 102.2 4_566 . ?
O2 Gd1 H8A 129.4 4_566 . ?
C7 Gd1 H8A 117.1 4_566 . ?
O3 Gd1 H8C 134.5 5_566 . ?
O4 Gd1 H8C 132.1 . . ?
O7 Gd1 H8C 89.1 . . ?
O6 Gd1 H8C 56.8 8_655 . ?
O2 Gd1 H8C 70.0 5_566 . ?
O8 Gd1 H8C 20.4 . . ?
O1 Gd1 H8C 82.5 4_566 . ?
O2 Gd1 H8C 129.3 4_566 . ?
C7 Gd1 H8C 105.5 4_566 . ?
H8A Gd1 H8C 33.1 . . ?
C4 C1 C2 119.9(5) . . ?
C4 C1 S1 119.8(4) . . ?
C2 C1 S1 120.2(4) . . ?
C3 C2 C1 119.3(5) . . ?
C3 C2 H2 120.3 . . ?
C1 C2 H2 120.3 . . ?
C2 C3 C5 122.3(5) . . ?
C2 C3 H3 118.8 . . ?
C5 C3 H3 118.8 . . ?
C1 C4 C6 121.7(5) . . ?
C1 C4 H4 119.1 . . ?
C6 C4 H4 119.1 . . ?
O3 C5 C3 119.0(5) . . ?
O3 C5 C6 123.6(5) . . ?
C3 C5 C6 117.4(5) . . ?
C4 C6 C5 119.3(5) . . ?
C4 C6 C7 118.4(5) . . ?
C5 C6 C7 122.3(5) . . ?
O1 C7 O2 118.1(5) . . ?
O1 C7 C6 119.1(5) . . ?
O2 C7 C6 122.8(5) . . ?
O1 C7 Gd1 54.3(3) . 4_466 ?
O2 C7 Gd1 63.9(3) . 4_466 ?
C6 C7 Gd1 173.2(4) . 4_466 ?
C7 O1 Gd1 100.5(3) . 4_466 ?
C7 O2 Gd1 133.0(4) . 5_566 ?
C7 O2 Gd1 90.3(3) . 4_466 ?
Gd1 O2 Gd1 135.45(16) 5_566 4_466 ?
C5 O3 Gd1 131.5(3) . 5_566 ?
S1 O4 Gd1 143.4(2) . . ?
S1 O6 Gd1 145.2(2) . 8_665 ?
Gd1 O7 H7A 109.2 . . ?
Gd1 O7 H7C 109.2 . . ?
H7A O7 H7C 109.5 . . ?
Gd1 O8 H8A 84.9 . . ?
Gd1 O8 H8C 81.5 . . ?
H8A O8 H8C 109.5 . . ?
H9D O9 H9A 109.5 . . ?
H10D O10 H10B 109.5 . . ?
O5 S1 O6 112.3(2) . . ?
O5 S1 O4 110.1(2) . . ?
O6 S1 O4 113.5(2) . . ?
O5 S1 C1 108.5(2) . . ?
O6 S1 C1 106.2(2) . . ?
O4 S1 C1 105.8(2) . . ?

loop_
_geom_bond_atom_site_label_1
_geom_bond_atom_site_label_2
_geom_bond_distance
_geom_bond_site_symmetry_2
_geom_bond_publ_flag
Gd1 O3 2.260(4) 5_566 ?
Gd1 O4 2.359(4) . ?
Gd1 O7 2.377(4) . ?
Gd1 O6 2.378(3) 8_655 ?
Gd1 O2 2.382(4) 5_566 ?
Gd1 O8 2.385(4) . ?
Gd1 O1 2.418(4) 4_566 ?
Gd1 O2 2.627(4) 4_566 ?
Gd1 C7 2.926(5) 4_566 ?
Gd1 H8A 2.4594 . ?
Gd1 H8C 2.4113 . ?
C1 C4 1.366(7) . ?
C1 C2 1.390(8) . ?
C1 S1 1.751(5) . ?
C2 C3 1.365(9) . ?
C2 H2 0.9300 . ?
C3 C5 1.405(8) . ?
C3 H3 0.9300 . ?
C4 C6 1.385(7) . ?
C4 H4 0.9300 . ?
C5 O3 1.316(7) . ?
C5 C6 1.416(7) . ?
C6 C7 1.472(7) . ?
C7 O1 1.267(6) . ?
C7 O2 1.275(7) . ?
C7 Gd1 2.926(5) 4_466 ?
O1 Gd1 2.418(4) 4_466 ?
O2 Gd1 2.382(4) 5_566 ?
O2 Gd1 2.627(4) 4_466 ?
O3 Gd1 2.260(4) 5_566 ?
O4 S1 1.461(4) . ?
O5 S1 1.443(4) . ?
O6 S1 1.460(4) . ?
O6 Gd1 2.378(3) 8_665 ?
O7 H7A 0.8500 . ?
O7 H7C 0.8500 . ?
O8 H8A 0.8501 . ?
O8 H8C 0.8500 . ?
O9 H9D 0.8501 . ?
O9 H9A 0.8499 . ?
O10 H10D 0.8500 . ?
O10 H10B 0.8500 . ?
